data_2312405
loop_
_publ_author_name
'Eder, Felix'
'Weil, Matthias'

_publ_section_title
;
 Cadmium phosphates Cd<sub>2</sub>(PO<sub>4</sub>)OH and
 Cd<sub>5</sub>(PO<sub>4</sub>)<sub>2</sub>(OH)<sub>4</sub> crystallizing
 in mineral structures.
;
_journal_coeditor_code TX2081
_journal_issue 'Pt 2'
_journal_name_full 'Acta crystallographica. Section E, Crystallographic communications'
_journal_page_first 207
_journal_page_last 212
_journal_paper_doi 10.1107/S2056989024000793
_journal_volume 80
_journal_year 2024
_chemical_absolute_configuration ad
_chemical_formula_iupac 'Cd5 (P O4)2 (O H)4'
_chemical_formula_moiety 'Cd5 H4 O12 P2'
_chemical_formula_sum 'Cd5 H4 O12 P2'
_chemical_formula_weight 819.97
_chemical_name_systematic
;
Pentacadmium bis(orthophosphate) tetrakis(hydroxide)
;
_space_group_crystal_system orthorhombic
_space_group_IT_number 19
_space_group_name_Hall 'P 2ac 2ab'
_space_group_name_H-M_alt 'P 21 21 21'
_audit_creation_method SHELXL-2019/3
_cell_angle_alpha 90
_cell_angle_beta 90
_cell_angle_gamma 90
_cell_formula_units_Z 4
_cell_length_a 5.8901(4)
_cell_length_b 9.3455(6)
_cell_length_c 18.7423(13)
_cell_measurement_reflns_used 2236
_cell_measurement_temperature 296(2)
_cell_measurement_theta_max 33.559
_cell_measurement_theta_min 3.927
_cell_volume 1031.69(12)
_computing_cell_refinement
;
SAINT (Bruker, 2016)
;
_computing_data_collection
;
APEX-3 (Bruker, 2016)
;
_computing_data_reduction
;
SAINT (Bruker, 2016)
;
_computing_molecular_graphics
;
ATOMS (Dowty, 2006)
;
_computing_publication_material
;
publCIF (Westrip, 2010)
;
_computing_structure_refinement
;
SHELXL (Sheldrick, 2015b)
;
_computing_structure_solution
;
SHELXT (Sheldrick, 2015a)
;
_diffrn_ambient_temperature 296(2)
_diffrn_measured_fraction_theta_full 0.996
_diffrn_measured_fraction_theta_max 0.992
_diffrn_measurement_device_type 'Bruker APEXII CCD'
_diffrn_measurement_method '\w- and \f-scan'
_diffrn_radiation_type MoK\a
_diffrn_radiation_wavelength 0.71073
_diffrn_reflns_av_R_equivalents 0.0513
_diffrn_reflns_av_unetI/netI 0.0755
_diffrn_reflns_limit_h_max 9
_diffrn_reflns_limit_h_min -9
_diffrn_reflns_limit_k_max 11
_diffrn_reflns_limit_k_min -14
_diffrn_reflns_limit_l_max 30
_diffrn_reflns_limit_l_min -28
_diffrn_reflns_number 10057
_diffrn_reflns_theta_full 25.242
_diffrn_reflns_theta_max 34.960
_diffrn_reflns_theta_min 2.173
_exptl_absorpt_coefficient_mu 10.512
_exptl_absorpt_correction_T_max 0.7469
_exptl_absorpt_correction_T_min 0.5169
_exptl_absorpt_correction_type multi-scan
_exptl_absorpt_process_details
;
(SADABS; Krause <i>et al.</i>, 2015)
;
_exptl_crystal_colour colourless
_exptl_crystal_density_diffrn 5.279
_exptl_crystal_description block
_exptl_crystal_F_000 1480
_exptl_crystal_size_max 0.110
_exptl_crystal_size_mid 0.070
_exptl_crystal_size_min 0.040
_refine_diff_density_max 1.525
_refine_diff_density_min -1.759
_refine_ls_abs_structure_details
;
Flack <i>x</i> determined using 1284 quotients
[(<i>I</i>^+^)-(<i>I</i>^-^)]/[(<i>I</i>^+^)+(<i>I</i>^-^)]
(Parsons <i>et al.</i>, 2013)
;
_refine_ls_abs_structure_Flack -0.03(4)
_refine_ls_extinction_method none
_refine_ls_goodness_of_fit_ref 0.966
_refine_ls_hydrogen_treatment undef
_refine_ls_matrix_type full
_refine_ls_number_parameters 172
_refine_ls_number_reflns 4493
_refine_ls_number_restraints 0
_refine_ls_restrained_S_all 0.966
_refine_ls_R_factor_all 0.0575
_refine_ls_R_factor_gt 0.0385
_refine_ls_shift/su_max 0.000
_refine_ls_shift/su_mean 0.000
_refine_ls_structure_factor_coef Fsqd
_refine_ls_weighting_details 'w=1/[\s^2^(Fo^2^)+(0.0115P)^2^] where P=(Fo^2^+2Fc^2^)/3'
_refine_ls_weighting_scheme calc
_refine_ls_wR_factor_gt 0.0546
_refine_ls_wR_factor_ref 0.0588
_reflns_number_gt 3588
_reflns_number_total 4493
_reflns_threshold_expression 'I > 2\s(I)'
_cod_data_source_file tx2081.cif
_cod_data_source_block Cd5PO42OH2
_cod_database_code 2312405
_shelx_space_group_comment
;
The symmetry employed for this shelxl refinement is uniquely defined
by the following loop, which should always be used as a source of
symmetry information in preference to the above space-group names.
They are only intended as comments.
;
_shelx_estimated_absorpt_t_min 0.391
_shelx_estimated_absorpt_t_max 0.679

loop_
_space_group_symop_operation_xyz
'x, y, z'
'-x+1/2, -y, z+1/2'
'-x, y+1/2, -z+1/2'
'x+1/2, -y+1/2, -z'

loop_
_atom_site_type_symbol
_atom_site_label
_atom_site_fract_x
_atom_site_fract_y
_atom_site_fract_z
_atom_site_U_iso_or_equiv
_atom_site_adp_type
_atom_site_calc_flag
_atom_site_occupancy
_atom_site_disorder_assembly
_atom_site_disorder_group
Cd Cd1 0.05007(11) 0.10420(7) 0.52815(3) 0.01113(12) Uani d 1 . .
Cd Cd2 0.05248(11) 0.37573(7) 0.37637(4) 0.01083(12) Uani d 1 . .
Cd Cd3 0.08667(9) 0.49327(7) 0.17892(4) 0.01161(13) Uani d 1 . .
Cd Cd4 0.56114(11) 0.34489(7) 0.27458(3) 0.01154(12) Uani d 1 . .
Cd Cd5 0.76352(10) 0.25492(7) 0.06812(4) 0.01085(12) Uani d 1 . .
P P1 0.3047(3) 0.1745(2) 0.12271(13) 0.0081(4) Uani d 1 . .
P P2 0.3795(3) 0.0690(2) 0.37363(13) 0.0084(4) Uani d 1 . .
O O1 0.0817(9) 0.2510(7) 0.1450(3) 0.0120(12) Uani d 1 . .
O O2 0.1169(10) 0.7316(6) 0.2081(3) 0.0111(12) Uani d 1 . .
O O3 0.2013(10) 0.0034(7) 0.4260(3) 0.0130(12) Uani d 1 . .
O O4 0.2237(11) 0.5202(7) 0.4556(3) 0.0126(13) Uani d 1 . .
O O5 0.2489(11) 0.4695(6) 0.2841(3) 0.0117(12) Uani d 1 . .
O O6 0.2772(10) 0.0109(7) 0.1297(4) 0.0126(12) Uani d 1 . .
O O7 0.2995(10) 0.0217(7) 0.2992(3) 0.0146(13) Uani d 1 . .
O O8 0.3482(10) 0.2500(7) 0.5450(3) 0.0130(12) Uani d 1 . .
O O9 0.3680(11) 0.2095(7) 0.0458(3) 0.0128(13) Uani d 1 . .
O O10 0.3790(9) 0.2340(7) 0.3772(3) 0.0113(12) Uani d 1 . .
O O11 0.3843(10) 0.5159(7) 0.1066(3) 0.0134(13) Uani d 1 . .
O O12 0.5088(9) 0.2213(7) 0.1688(3) 0.0115(13) Uani d 1 . .

loop_
_atom_site_aniso_label
_atom_site_aniso_U_11
_atom_site_aniso_U_22
_atom_site_aniso_U_33
_atom_site_aniso_U_12
_atom_site_aniso_U_13
_atom_site_aniso_U_23
Cd1 0.0100(2) 0.0129(3) 0.0104(3) -0.0005(2) -0.0002(2) 0.0010(2)
Cd2 0.0097(2) 0.0114(3) 0.0114(3) -0.0002(2) 0.0002(2) -0.0006(2)
Cd3 0.0107(2) 0.0103(3) 0.0139(3) -0.0001(2) -0.0008(2) -0.0001(3)
Cd4 0.0108(2) 0.0135(3) 0.0103(3) 0.0018(2) 0.0004(2) 0.0008(2)
Cd5 0.0124(2) 0.0096(3) 0.0105(3) -0.0012(2) 0.0008(2) 0.0005(3)
P1 0.0085(8) 0.0067(10) 0.0090(10) -0.0001(7) -0.0006(7) 0.0002(9)
P2 0.0078(8) 0.0085(10) 0.0089(10) 0.0015(7) 0.0008(7) 0.0013(9)
O1 0.008(2) 0.012(3) 0.016(3) 0.002(3) 0.000(2) -0.004(3)
O2 0.011(2) 0.007(3) 0.015(3) -0.003(2) 0.002(2) -0.003(3)
O3 0.015(3) 0.007(3) 0.016(3) -0.003(2) 0.006(2) 0.001(3)
O4 0.013(3) 0.012(3) 0.013(3) 0.000(2) -0.003(2) -0.002(3)
O5 0.016(3) 0.006(3) 0.013(3) -0.001(2) 0.001(2) 0.006(2)
O6 0.016(3) 0.007(3) 0.016(3) -0.003(3) -0.004(2) 0.000(3)
O7 0.017(3) 0.020(4) 0.007(3) 0.004(3) -0.001(2) -0.005(3)
O8 0.016(3) 0.012(3) 0.011(3) 0.001(3) 0.002(2) 0.001(3)
O9 0.013(3) 0.017(4) 0.008(3) 0.001(2) 0.000(2) 0.000(3)
O10 0.007(2) 0.010(3) 0.016(3) -0.004(2) -0.001(2) 0.004(3)
O11 0.011(2) 0.015(3) 0.015(3) -0.003(2) 0.001(2) -0.001(3)
O12 0.010(3) 0.011(3) 0.014(3) 0.000(2) -0.003(2) -0.004(3)

loop_
_atom_type_symbol
_atom_type_description
_atom_type_scat_dispersion_real
_atom_type_scat_dispersion_imag
_atom_type_scat_source
H H 0.0000 0.0000 'International Tables Vol C Tables 4.2.6.8 and 6.1.1.4'
Cd Cd -0.8075 1.2024 'International Tables Vol C Tables 4.2.6.8 and 6.1.1.4'
O O 0.0106 0.0060 'International Tables Vol C Tables 4.2.6.8 and 6.1.1.4'
P P 0.1023 0.0942 'International Tables Vol C Tables 4.2.6.8 and 6.1.1.4'

loop_
_geom_angle_atom_site_label_1
_geom_angle_atom_site_label_2
_geom_angle_atom_site_label_3
_geom_angle_site_symmetry_1
_geom_angle_site_symmetry_3
_geom_angle
_geom_angle_publ_flag
O8 Cd1 O4 . 4_456 162.9(2) ?
O8 Cd1 O8 . 4_456 97.50(11) ?
O4 Cd1 O8 4_456 4_456 86.8(2) ?
O8 Cd1 O3 . . 93.6(2) ?
O4 Cd1 O3 4_456 . 103.2(2) ?
O8 Cd1 O3 4_456 . 86.9(2) ?
O8 Cd1 O6 . 2 80.2(2) ?
O4 Cd1 O6 4_456 2 91.3(2) ?
O8 Cd1 O6 4_456 2 165.0(2) ?
O3 Cd1 O6 . 2 108.0(2) ?
O8 Cd1 O10 . 4_456 81.4(2) ?
O4 Cd1 O10 4_456 4_456 82.8(2) ?
O8 Cd1 O10 4_456 4_456 81.8(2) ?
O3 Cd1 O10 . 4_456 166.9(2) ?
O6 Cd1 O10 2 4_456 83.2(2) ?
O8 Cd2 O4 4_456 . 97.0(2) ?
O8 Cd2 O5 4_456 . 169.9(2) ?
O4 Cd2 O5 . . 92.5(2) ?
O8 Cd2 O2 4_456 3_545 85.0(2) ?
O4 Cd2 O2 . 3_545 178.0(2) ?
O5 Cd2 O2 . 3_545 85.6(2) ?
O8 Cd2 O6 4_456 3 82.4(2) ?
O4 Cd2 O6 . 3 94.7(2) ?
O5 Cd2 O6 . 3 100.3(2) ?
O2 Cd2 O6 3_545 3 85.5(2) ?
O8 Cd2 O10 4_456 . 98.1(2) ?
O4 Cd2 O10 . . 88.1(2) ?
O5 Cd2 O10 . . 78.7(2) ?
O2 Cd2 O10 3_545 . 91.7(2) ?
O6 Cd2 O10 3 . 177.1(2) ?
O5 Cd3 O11 . . 102.3(2) ?
O5 Cd3 O2 . . 81.4(2) ?
O11 Cd3 O2 . . 89.5(2) ?
O5 Cd3 O7 . 3 106.1(2) ?
O11 Cd3 O7 . 3 150.1(2) ?
O2 Cd3 O7 . 3 85.6(2) ?
O5 Cd3 O1 . . 98.6(2) ?
O11 Cd3 O1 . . 86.4(2) ?
O2 Cd3 O1 . . 175.8(2) ?
O7 Cd3 O1 3 . 98.4(2) ?
O5 Cd3 O3 . 3 164.7(2) ?
O11 Cd3 O3 . 3 92.9(2) ?
O2 Cd3 O3 . 3 101.2(2) ?
O7 Cd3 O3 3 3 59.42(19) ?
O1 Cd3 O3 . 3 79.8(2) ?
O5 Cd4 O2 . 3_645 166.4(2) ?
O5 Cd4 O7 . 3_655 88.1(2) ?
O2 Cd4 O7 3_645 3_655 97.3(2) ?
O5 Cd4 O12 . . 102.9(2) ?
O2 Cd4 O12 3_645 . 90.1(2) ?
O7 Cd4 O12 3_655 . 83.8(2) ?
O5 Cd4 O10 . . 78.0(2) ?
O2 Cd4 O10 3_645 . 93.3(2) ?
O7 Cd4 O10 3_655 . 159.4(2) ?
O12 Cd4 O10 . . 113.9(2) ?
O5 Cd4 O6 . 3_655 86.1(2) ?
O2 Cd4 O6 3_645 3_655 82.4(2) ?
O7 Cd4 O6 3_655 3_655 81.5(2) ?
O12 Cd4 O6 . 3_655 162.5(2) ?
O10 Cd4 O6 . 3_655 82.4(2) ?
O4 Cd5 O9 3_645 4 87.0(2) ?
O4 Cd5 O3 3_645 3_655 168.8(2) ?
O9 Cd5 O3 4 3_655 82.7(2) ?
O4 Cd5 O1 3_645 1_655 94.6(2) ?
O9 Cd5 O1 4 1_655 111.4(2) ?
O3 Cd5 O1 3_655 1_655 85.2(2) ?
O4 Cd5 O9 3_645 . 79.9(2) ?
O9 Cd5 O9 4 . 97.25(17) ?
O3 Cd5 O9 3_655 . 105.6(2) ?
O1 Cd5 O9 1_655 . 150.6(2) ?
O4 Cd5 O12 3_645 . 92.8(2) ?
O9 Cd5 O12 4 . 157.8(2) ?
O3 Cd5 O12 3_655 . 98.4(2) ?
O1 Cd5 O12 1_655 . 90.79(19) ?
O9 Cd5 O12 . . 60.93(19) ?
O9 P1 O6 . . 108.6(4) ?
O9 P1 O12 . . 106.2(3) ?
O6 P1 O12 . . 108.3(3) ?
O9 P1 O1 . . 111.3(4) ?
O6 P1 O1 . . 110.2(3) ?
O12 P1 O1 . . 112.2(3) ?
O11 P2 O7 3_645 . 114.0(4) ?
O11 P2 O10 3_645 . 108.5(3) ?
O7 P2 O10 . . 109.0(4) ?
O11 P2 O3 3_645 . 109.5(4) ?
O7 P2 O3 . . 104.6(4) ?
O10 P2 O3 . . 111.3(4) ?
P1 O1 Cd3 . . 120.4(3) ?
P1 O1 Cd5 . 1_455 120.9(3) ?
Cd3 O1 Cd5 . 1_455 99.2(2) ?
Cd4 O2 Cd3 3_655 . 124.7(3) ?
Cd4 O2 Cd2 3_655 3 101.1(2) ?
Cd3 O2 Cd2 . 3 111.7(2) ?
P2 O3 Cd1 . . 128.3(4) ?
P2 O3 Cd5 . 3_645 111.1(3) ?
Cd1 O3 Cd5 . 3_645 113.6(3) ?
P2 O3 Cd3 . 3_545 88.7(3) ?
Cd1 O3 Cd3 . 3_545 113.0(2) ?
Cd5 O3 Cd3 3_645 3_545 93.3(2) ?
Cd5 O4 Cd2 3_655 . 118.2(3) ?
Cd5 O4 Cd1 3_655 4_556 120.0(3) ?
Cd2 O4 Cd1 . 4_556 99.3(3) ?
Cd4 O5 Cd3 . . 110.2(3) ?
Cd4 O5 Cd2 . . 106.7(2) ?
Cd3 O5 Cd2 . . 120.2(3) ?
P1 O6 Cd2 . 3_545 128.6(3) ?
P1 O6 Cd1 . 2_554 109.3(3) ?
Cd2 O6 Cd1 3_545 2_554 94.1(2) ?
P1 O6 Cd4 . 3_645 128.5(3) ?
Cd2 O6 Cd4 3_545 3_645 90.9(2) ?
Cd1 O6 Cd4 2_554 3_645 97.2(2) ?
P2 O7 Cd4 . 3_645 129.9(4) ?
P2 O7 Cd3 . 3_545 99.9(3) ?
Cd4 O7 Cd3 3_645 3_545 111.8(3) ?
Cd2 O8 Cd1 4_556 . 101.2(3) ?
Cd2 O8 Cd1 4_556 4_556 115.6(3) ?
Cd1 O8 Cd1 . 4_556 133.6(3) ?
P1 O9 Cd5 . 4_455 149.7(4) ?
P1 O9 Cd5 . . 96.3(3) ?
Cd5 O9 Cd5 4_455 . 113.8(3) ?
P2 O10 Cd2 . . 124.6(3) ?
P2 O10 Cd4 . . 113.0(3) ?
Cd2 O10 Cd4 . . 96.7(2) ?
P2 O10 Cd1 . 4_556 128.6(3) ?
Cd2 O10 Cd1 . 4_556 89.6(2) ?
Cd4 O10 Cd1 . 4_556 97.1(2) ?
P2 O11 Cd3 3_655 . 127.1(4) ?
P1 O12 Cd4 . . 136.4(3) ?
P1 O12 Cd5 . . 94.7(3) ?
Cd4 O12 Cd5 . . 121.2(2) ?

loop_
_geom_bond_atom_site_label_1
_geom_bond_atom_site_label_2
_geom_bond_site_symmetry_2
_geom_bond_distance
_geom_bond_publ_flag
Cd1 O8 . 2.245(7) ?
Cd1 O4 4_456 2.267(6) ?
Cd1 O8 4_456 2.269(6) ?
Cd1 O3 . 2.312(6) ?
Cd1 O6 2 2.412(7) ?
Cd1 O10 4_456 2.540(6) ?
Cd2 O8 4_456 2.236(6) ?
Cd2 O4 . 2.246(6) ?
Cd2 O5 . 2.258(6) ?
Cd2 O2 3_545 2.306(6) ?
Cd2 O6 3 2.319(6) ?
Cd2 O10 . 2.335(6) ?
Cd3 O5 . 2.202(6) ?
Cd3 O11 . 2.226(6) ?
Cd3 O2 . 2.300(6) ?
Cd3 O7 3 2.327(6) ?
Cd3 O1 . 2.351(6) ?
Cd3 O3 3 2.599(6) ?
Cd4 O5 . 2.184(6) ?
Cd4 O2 3_645 2.196(6) ?
Cd4 O7 3_655 2.305(6) ?
Cd4 O12 . 2.315(6) ?
Cd4 O10 . 2.434(6) ?
Cd4 O6 3_655 2.555(6) ?
Cd5 O4 3_645 2.240(7) ?
Cd5 O9 4 2.247(6) ?
Cd5 O3 3_655 2.334(6) ?
Cd5 O1 1_655 2.364(6) ?
Cd5 O9 . 2.405(6) ?
Cd5 O12 . 2.432(6) ?
P1 O9 . 1.524(6) ?
P1 O6 . 1.543(7) ?
P1 O12 . 1.544(6) ?
P1 O1 . 1.553(6) ?
P2 O11 3_645 1.523(6) ?
P2 O7 . 1.538(7) ?
P2 O10 . 1.543(7) ?
P2 O3 . 1.562(6) ?
